data_7034610
loop_
_publ_author_name
'Kalden, Diana'
'Krieck, Sven'
'G\"orls, Helmar'
'Westerhausen, Matthias'

_publ_section_title
;
 1,3-Bis(2,4,6-trimethylphenyl)triazenides of potassium, magnesium,
 calcium, and strontium.
;
_journal_issue 17
_journal_name_full 'Dalton transactions (Cambridge, England : 2003)'
_journal_page_first 8089
_journal_page_last 8099
_journal_paper_doi 10.1039/c5dt00595g
_journal_volume 44
_journal_year 2015
_chemical_formula_moiety 'C42 H60 N8 Sr, 2(C7 H8)'
_chemical_formula_sum 'C56 H76 N8 Sr'
_chemical_formula_weight 948.87
_space_group_IT_number 2
_symmetry_cell_setting triclinic
_symmetry_space_group_name_Hall '-P 1'
_symmetry_space_group_name_H-M 'P -1'
_atom_sites_solution_hydrogens geom
_atom_sites_solution_primary direct
_atom_sites_solution_secondary difmap
_audit_creation_method SHELXL-97
_audit_update_record
;
2015-02-09 deposited with the CCDC.
2015-03-25 downloaded from the CCDC.
;
_cell_angle_alpha 94.373(1)
_cell_angle_beta 93.183(1)
_cell_angle_gamma 113.290(1)
_cell_formula_units_Z 2
_cell_length_a 9.7228(2)
_cell_length_b 12.0056(3)
_cell_length_c 25.1230(5)
_cell_measurement_temperature 133(2)
_cell_volume 2673.98(10)
_computing_cell_refinement DENZO
_computing_data_collection COLLECT
_computing_data_reduction DENZO
_computing_molecular_graphics SHELXTL/PC
_computing_publication_material SHELXL-97
_computing_structure_refinement 'SHELXL-97 (Sheldrick, 2008)'
_computing_structure_solution 'SHELXS-97 (Sheldrick, 2008)'
_diffrn_ambient_temperature 133(2)
_diffrn_measured_fraction_theta_full 0.952
_diffrn_measured_fraction_theta_max 0.952
_diffrn_measurement_device_type KappaCCD
_diffrn_measurement_method 'phi- + omega-scan'
_diffrn_radiation_monochromator graphite
_diffrn_radiation_source 'fine-focus sealed tube'
_diffrn_radiation_type MoK\a
_diffrn_radiation_wavelength 0.71073
_diffrn_reflns_av_R_equivalents 0.0350
_diffrn_reflns_av_sigmaI/netI 0.0438
_diffrn_reflns_limit_h_max 12
_diffrn_reflns_limit_h_min -12
_diffrn_reflns_limit_k_max 15
_diffrn_reflns_limit_k_min -15
_diffrn_reflns_limit_l_max 30
_diffrn_reflns_limit_l_min -32
_diffrn_reflns_number 19925
_diffrn_reflns_theta_full 27.45
_diffrn_reflns_theta_max 27.45
_diffrn_reflns_theta_min 1.86
_exptl_absorpt_coefficient_mu 1.051
_exptl_absorpt_correction_T_max 0.7456
_exptl_absorpt_correction_T_min 0.6561
_exptl_absorpt_correction_type multi-scan
_exptl_absorpt_process_details 'SADABS, Bruker-AXS, 2002'
_exptl_crystal_colour colourless
_exptl_crystal_density_diffrn 1.178
_exptl_crystal_density_method 'not measured'
_exptl_crystal_description prism
_exptl_crystal_F_000 1012
_exptl_crystal_size_max 0.045
_exptl_crystal_size_mid 0.034
_exptl_crystal_size_min 0.032
_refine_diff_density_max 0.890
_refine_diff_density_min -0.436
_refine_diff_density_rms 0.066
_refine_ls_extinction_method none
_refine_ls_goodness_of_fit_ref 1.086
_refine_ls_hydrogen_treatment constr
_refine_ls_matrix_type full
_refine_ls_number_parameters 572
_refine_ls_number_reflns 11670
_refine_ls_number_restraints 0
_refine_ls_restrained_S_all 1.086
_refine_ls_R_factor_all 0.0612
_refine_ls_R_factor_gt 0.0489
_refine_ls_shift/su_max 0.003
_refine_ls_shift/su_mean 0.000
_refine_ls_structure_factor_coef Fsqd
_refine_ls_weighting_details 'calc w=1/[\s^2^(Fo^2^)+(0.0267P)^2^+4.0550P] where P=(Fo^2^+2Fc^2^)/3'
_refine_ls_weighting_scheme calc
_refine_ls_wR_factor_gt 0.1063
_refine_ls_wR_factor_ref 0.1141
_reflns_number_gt 10202
_reflns_number_total 11670
_reflns_threshold_expression >2sigma(I)
_cod_data_source_file c5dt00595g1.cif
_cod_data_source_block FO5598
_cod_depositor_comments 'Adding full bibliography for 7034604--7034610.cif.'
_cod_database_code 7034610
_publcif_datablock.id {9b734719-fa2b-4a84-ba94-3fdcdaee3794}

loop_
_symmetry_equiv_pos_as_xyz
'x, y, z'
'-x, -y, -z'

loop_
_atom_site_label
_atom_site_type_symbol
_atom_site_fract_x
_atom_site_fract_y
_atom_site_fract_z
_atom_site_U_iso_or_equiv
_atom_site_adp_type
_atom_site_occupancy
_atom_site_symmetry_multiplicity
_atom_site_calc_flag
_atom_site_refinement_flags
_atom_site_disorder_assembly
_atom_site_disorder_group
Sr1 Sr 0.31677(2) 0.26770(2) 0.246290(10) 0.02126(7) Uani 1 1 d . . .
N1 N 0.5408(2) 0.29594(19) 0.19177(8) 0.0227(4) Uani 1 1 d . . .
N2 N 0.6482(2) 0.32887(18) 0.23138(8) 0.0228(4) Uani 1 1 d . . .
N3 N 0.6063(2) 0.35687(19) 0.27751(8) 0.0236(4) Uani 1 1 d . . .
N4 N 0.1171(2) 0.04938(19) 0.21304(9) 0.0251(4) Uani 1 1 d . . .
N5 N 0.1135(2) -0.0012(2) 0.25808(9) 0.0274(5) Uani 1 1 d . . .
N6 N 0.2007(2) 0.07745(19) 0.29726(9) 0.0284(5) Uani 1 1 d . . .
N7 N 0.3608(3) 0.4981(2) 0.27968(11) 0.0370(6) Uani 1 1 d . . .
N8 N 0.0842(2) 0.3257(2) 0.21863(11) 0.0341(5) Uani 1 1 d . . .
C1 C 0.5871(2) 0.2532(2) 0.14398(10) 0.0227(5) Uani 1 1 d . . .
C2 C 0.6071(3) 0.1435(2) 0.14128(11) 0.0278(5) Uani 1 1 d . . .
C3 C 0.6511(3) 0.1038(3) 0.09415(12) 0.0340(6) Uani 1 1 d . . .
H3A H 0.6666 0.0304 0.0924 0.041 Uiso 1 1 calc R . .
C4 C 0.6728(3) 0.1686(3) 0.04970(12) 0.0361(7) Uani 1 1 d . . .
C5 C 0.6475(3) 0.2744(3) 0.05285(11) 0.0340(6) Uani 1 1 d . . .
H5A H 0.6596 0.3186 0.0224 0.041 Uiso 1 1 calc R . .
C6 C 0.6048(3) 0.3182(2) 0.09943(11) 0.0287(5) Uani 1 1 d . . .
C7 C 0.5794(3) 0.0673(3) 0.18788(12) 0.0371(6) Uani 1 1 d . . .
H7A H 0.5889 -0.0094 0.1773 0.056 Uiso 1 1 calc R . .
H7B H 0.4778 0.0497 0.1984 0.056 Uiso 1 1 calc R . .
H7C H 0.6534 0.1123 0.2183 0.056 Uiso 1 1 calc R . .
C8 C 0.7203(4) 0.1226(4) -0.00093(14) 0.0535(9) Uani 1 1 d . . .
H8A H 0.7752 0.1916 -0.0207 0.080 Uiso 1 1 calc R . .
H8B H 0.6309 0.0654 -0.0234 0.080 Uiso 1 1 calc R . .
H8C H 0.7854 0.0809 0.0086 0.080 Uiso 1 1 calc R . .
C9 C 0.5786(4) 0.4342(3) 0.10147(14) 0.0470(8) Uani 1 1 d . . .
H9A H 0.4747 0.4165 0.1090 0.071 Uiso 1 1 calc R . .
H9B H 0.5963 0.4676 0.0669 0.071 Uiso 1 1 calc R . .
H9C H 0.6478 0.4938 0.1298 0.071 Uiso 1 1 calc R . .
C10 C 0.7293(3) 0.3949(2) 0.31856(10) 0.0244(5) Uani 1 1 d . . .
C11 C 0.7266(3) 0.3168(3) 0.35741(11) 0.0319(6) Uani 1 1 d . . .
C12 C 0.8473(3) 0.3514(3) 0.39673(11) 0.0357(6) Uani 1 1 d . . .
H12A H 0.8459 0.2973 0.4226 0.043 Uiso 1 1 calc R . .
C13 C 0.9690(3) 0.4626(3) 0.39910(11) 0.0337(6) Uani 1 1 d . . .
C14 C 0.9670(3) 0.5402(2) 0.36138(12) 0.0322(6) Uani 1 1 d . . .
H14A H 1.0483 0.6178 0.3631 0.039 Uiso 1 1 calc R . .
C15 C 0.8498(3) 0.5086(2) 0.32079(11) 0.0280(5) Uani 1 1 d . . .
C16 C 0.5972(4) 0.1937(3) 0.35560(15) 0.0568(10) Uani 1 1 d . . .
H16A H 0.6135 0.1514 0.3856 0.085 Uiso 1 1 calc R . .
H16B H 0.5911 0.1451 0.3217 0.085 Uiso 1 1 calc R . .
H16C H 0.5032 0.2047 0.3583 0.085 Uiso 1 1 calc R . .
C17 C 1.1029(4) 0.4974(3) 0.44075(13) 0.0472(8) Uani 1 1 d . . .
H17A H 1.1950 0.5162 0.4226 0.071 Uiso 1 1 calc R . .
H17B H 1.0884 0.4293 0.4621 0.071 Uiso 1 1 calc R . .
H17C H 1.1115 0.5692 0.4643 0.071 Uiso 1 1 calc R . .
C18 C 0.8553(3) 0.5982(3) 0.28103(14) 0.0407(7) Uani 1 1 d . . .
H18A H 0.9546 0.6660 0.2855 0.061 Uiso 1 1 calc R . .
H18B H 0.7780 0.6295 0.2873 0.061 Uiso 1 1 calc R . .
H18C H 0.8371 0.5571 0.2445 0.061 Uiso 1 1 calc R . .
C19 C 0.0092(3) -0.0284(2) 0.17167(10) 0.0229(5) Uani 1 1 d . . .
C20 C 0.0508(3) -0.0137(2) 0.11899(11) 0.0272(5) Uani 1 1 d . . .
C21 C -0.0523(3) -0.0814(2) 0.07579(11) 0.0306(6) Uani 1 1 d . . .
H21A H -0.0231 -0.0710 0.0404 0.037 Uiso 1 1 calc R . .
C22 C -0.1960(3) -0.1633(2) 0.08287(12) 0.0317(6) Uani 1 1 d . . .
C23 C -0.2357(3) -0.1749(2) 0.13492(12) 0.0306(6) Uani 1 1 d . . .
H23A H -0.3340 -0.2306 0.1404 0.037 Uiso 1 1 calc R . .
C24 C -0.1382(3) -0.1086(2) 0.17969(11) 0.0261(5) Uani 1 1 d . . .
C25 C 0.2058(3) 0.0743(3) 0.10927(12) 0.0361(6) Uani 1 1 d . . .
H25A H 0.2177 0.0691 0.0708 0.054 Uiso 1 1 calc R . .
H25B H 0.2813 0.0537 0.1287 0.054 Uiso 1 1 calc R . .
H25C H 0.2192 0.1575 0.1220 0.054 Uiso 1 1 calc R . .
C26 C -0.3075(4) -0.2340(3) 0.03524(14) 0.0455(8) Uani 1 1 d . . .
H26A H -0.2544 -0.2278 0.0028 0.068 Uiso 1 1 calc R . .
H26B H -0.3833 -0.1999 0.0305 0.068 Uiso 1 1 calc R . .
H26C H -0.3569 -0.3199 0.0416 0.068 Uiso 1 1 calc R . .
C27 C -0.1989(3) -0.1213(3) 0.23408(12) 0.0326(6) Uani 1 1 d . . .
H27A H -0.3090 -0.1603 0.2294 0.049 Uiso 1 1 calc R . .
H27B H -0.1668 -0.0404 0.2540 0.049 Uiso 1 1 calc R . .
H27C H -0.1602 -0.1715 0.2540 0.049 Uiso 1 1 calc R . .
C28 C 0.2012(3) 0.0210(2) 0.34544(11) 0.0310(6) Uani 1 1 d . . .
C29 C 0.1624(4) 0.0709(3) 0.39138(13) 0.0410(7) Uani 1 1 d . . .
C30 C 0.1622(5) 0.0176(3) 0.43864(14) 0.0538(9) Uani 1 1 d . . .
H30A H 0.1347 0.0502 0.4700 0.065 Uiso 1 1 calc R . .
C31 C 0.2005(5) -0.0810(3) 0.44164(14) 0.0555(10) Uani 1 1 d . . .
C32 C 0.2439(4) -0.1251(3) 0.39597(13) 0.0445(8) Uani 1 1 d . . .
H32A H 0.2732 -0.1915 0.3978 0.053 Uiso 1 1 calc R . .
C33 C 0.2464(3) -0.0761(2) 0.34748(12) 0.0352(6) Uani 1 1 d . . .
C34 C 0.1208(5) 0.1790(3) 0.38987(14) 0.0544(9) Uani 1 1 d . . .
H34A H 0.1022 0.2035 0.4259 0.082 Uiso 1 1 calc R . .
H34B H 0.0298 0.1568 0.3654 0.082 Uiso 1 1 calc R . .
H34C H 0.2035 0.2469 0.3773 0.082 Uiso 1 1 calc R . .
C35 C 0.1937(7) -0.1398(4) 0.49339(17) 0.0926(19) Uani 1 1 d . . .
H35A H 0.1572 -0.0984 0.5208 0.139 Uiso 1 1 calc R . .
H35B H 0.2945 -0.1329 0.5058 0.139 Uiso 1 1 calc R . .
H35C H 0.1252 -0.2261 0.4870 0.139 Uiso 1 1 calc R . .
C36 C 0.3017(4) -0.1241(3) 0.30019(13) 0.0417(7) Uani 1 1 d . . .
H36A H 0.3579 -0.1711 0.3124 0.063 Uiso 1 1 calc R . .
H36B H 0.3676 -0.0558 0.2822 0.063 Uiso 1 1 calc R . .
H36C H 0.2157 -0.1770 0.2751 0.063 Uiso 1 1 calc R . .
C37 C 0.4427(4) 0.5412(4) 0.33333(17) 0.0612(11) Uani 1 1 d . . .
H37A H 0.5333 0.5242 0.3348 0.092 Uiso 1 1 calc R . .
H37B H 0.3779 0.4989 0.3603 0.092 Uiso 1 1 calc R . .
H37C H 0.4712 0.6293 0.3406 0.092 Uiso 1 1 calc R . .
C38 C 0.4554(4) 0.5613(3) 0.23897(18) 0.0552(10) Uani 1 1 d . . .
H38A H 0.5456 0.5438 0.2395 0.083 Uiso 1 1 calc R . .
H38B H 0.4848 0.6494 0.2466 0.083 Uiso 1 1 calc R . .
H38C H 0.3991 0.5332 0.2035 0.083 Uiso 1 1 calc R . .
C39 C 0.2206(4) 0.5180(3) 0.27823(17) 0.0506(9) Uani 1 1 d . . .
H39A H 0.2457 0.6067 0.2812 0.061 Uiso 1 1 calc R . .
H39B H 0.1663 0.4851 0.3095 0.061 Uiso 1 1 calc R . .
C40 C 0.1189(3) 0.4577(3) 0.22743(15) 0.0438(8) Uani 1 1 d . . .
H40A H 0.0239 0.4692 0.2295 0.053 Uiso 1 1 calc R . .
H40B H 0.1681 0.4977 0.1965 0.053 Uiso 1 1 calc R . .
C41 C -0.0192(3) 0.2610(3) 0.25747(15) 0.0434(8) Uani 1 1 d . . .
H41A H -0.0413 0.1737 0.2518 0.065 Uiso 1 1 calc R . .
H41B H -0.1129 0.2729 0.2524 0.065 Uiso 1 1 calc R . .
H41C H 0.0277 0.2933 0.2940 0.065 Uiso 1 1 calc R . .
C42 C 0.0105(4) 0.2788(3) 0.16427(14) 0.0472(8) Uani 1 1 d . . .
H42A H -0.0239 0.1898 0.1596 0.071 Uiso 1 1 calc R . .
H42B H 0.0821 0.3145 0.1380 0.071 Uiso 1 1 calc R . .
H42C H -0.0759 0.3007 0.1589 0.071 Uiso 1 1 calc R . .
C1TA C 0.2908(4) 0.6257(3) 0.09917(15) 0.0477(8) Uani 1 1 d . . .
H1TA H 0.3764 0.6132 0.0886 0.057 Uiso 1 1 calc R . .
C2TA C 0.3105(4) 0.7274(3) 0.13309(17) 0.0567(10) Uani 1 1 d . . .
H2TA H 0.4092 0.7830 0.1465 0.068 Uiso 1 1 calc R . .
C3TA C 0.1905(5) 0.7492(3) 0.14755(15) 0.0553(9) Uani 1 1 d . . .
H3TA H 0.2053 0.8212 0.1699 0.066 Uiso 1 1 calc R . .
C4TA C 0.0479(4) 0.6674(4) 0.12993(16) 0.0561(9) Uani 1 1 d . . .
H4TA H -0.0364 0.6819 0.1405 0.067 Uiso 1 1 calc R . .
C5TA C 0.0269(4) 0.5633(4) 0.09664(15) 0.0528(9) Uani 1 1 d . . .
H5TA H -0.0722 0.5060 0.0849 0.063 Uiso 1 1 calc R . .
C6TA C 0.1495(4) 0.5421(3) 0.08033(13) 0.0448(8) Uani 1 1 d . . .
C7TA C 0.1287(6) 0.4316(4) 0.04280(17) 0.0783(14) Uani 1 1 d . . .
H7TA H 0.2045 0.4006 0.0534 0.118 Uiso 1 1 calc R . .
H7TB H 0.1403 0.4540 0.0061 0.118 Uiso 1 1 calc R . .
H7TC H 0.0280 0.3682 0.0445 0.118 Uiso 1 1 calc R . .
C1TB C 0.2323(6) 0.2645(5) 0.5837(2) 0.0530(18) Uiso 0.50 1 d PG A 1
H1TB H 0.1566 0.2530 0.6076 0.064 Uiso 0.50 1 calc PR A 1
C2TB C 0.2659(7) 0.3572(5) 0.5503(3) 0.084(3) Uiso 0.50 1 d PG A 1
H2TB H 0.2133 0.4091 0.5515 0.100 Uiso 0.50 1 calc PR A 1
C3TB C 0.3767(7) 0.3739(5) 0.5154(2) 0.088(3) Uiso 0.50 1 d PG A 1
H3TB H 0.3997 0.4373 0.4926 0.105 Uiso 0.50 1 calc PR A 1
C4TB C 0.4537(6) 0.2980(6) 0.5138(2) 0.070(2) Uiso 0.50 1 d PG A 1
H4TB H 0.5294 0.3095 0.4899 0.084 Uiso 0.50 1 calc PR A 1
C5TB C 0.4201(5) 0.2053(5) 0.5471(2) 0.0438(15) Uiso 0.50 1 d PG A 1
H5TB H 0.4727 0.1534 0.5460 0.053 Uiso 0.50 1 calc PR A 1
C6TB C 0.3093(6) 0.1885(4) 0.5821(2) 0.0536(18) Uiso 0.50 1 d PG A 1
C7TB C 0.2789(12) 0.0961(10) 0.6219(4) 0.078(3) Uiso 0.50 1 d P A 1
H7TD H 0.1974 0.0977 0.6428 0.117 Uiso 0.50 1 calc PR A 1
H7TE H 0.3700 0.1159 0.6460 0.117 Uiso 0.50 1 calc PR A 1
H7TF H 0.2493 0.0147 0.6027 0.117 Uiso 0.50 1 calc PR A 1
C1TC C 0.3893(8) 0.1537(7) 0.5672(3) 0.083(3) Uiso 0.50 1 d PG B 2
H1TC H 0.4512 0.1092 0.5657 0.100 Uiso 0.50 1 calc PR B 2
C2TC C 0.2840(9) 0.1318(6) 0.6047(3) 0.083(3) Uiso 0.50 1 d PG B 2
H2TC H 0.2740 0.0723 0.6288 0.099 Uiso 0.50 1 calc PR B 2
C3TC C 0.1935(8) 0.1969(7) 0.6069(3) 0.086(3) Uiso 0.50 1 d PG B 2
H3TC H 0.1215 0.1819 0.6324 0.103 Uiso 0.50 1 calc PR B 2
C4TC C 0.2081(8) 0.2839(7) 0.5716(3) 0.090(3) Uiso 0.50 1 d PG B 2
H4TC H 0.1462 0.3284 0.5731 0.108 Uiso 0.50 1 calc PR B 2
C5TC C 0.3134(8) 0.3058(6) 0.5342(3) 0.090(3) Uiso 0.50 1 d PG B 2
H5TC H 0.3234 0.3653 0.5101 0.108 Uiso 0.50 1 calc PR B 2
C6TC C 0.4039(7) 0.2407(7) 0.5320(3) 0.067(2) Uiso 0.50 1 d PG B 2
C7TC C 0.500(2) 0.2628(16) 0.4873(7) 0.160(7) Uiso 0.50 1 d P B 2
H7TG H 0.5596 0.2135 0.4888 0.240 Uiso 0.50 1 calc PR B 2
H7TH H 0.5676 0.3494 0.4901 0.240 Uiso 0.50 1 calc PR B 2
H7TI H 0.4368 0.2403 0.4532 0.240 Uiso 0.50 1 calc PR B 2

loop_
_atom_site_aniso_label
_atom_site_aniso_U_11
_atom_site_aniso_U_22
_atom_site_aniso_U_33
_atom_site_aniso_U_23
_atom_site_aniso_U_13
_atom_site_aniso_U_12
Sr1 0.01724(11) 0.02120(11) 0.02636(13) 0.00390(8) 0.00376(8) 0.00832(8)
N1 0.0180(9) 0.0294(11) 0.0208(11) 0.0026(8) 0.0007(8) 0.0099(8)
N2 0.0192(10) 0.0229(10) 0.0254(11) 0.0020(8) 0.0001(8) 0.0078(8)
N3 0.0203(10) 0.0252(10) 0.0242(11) 0.0017(8) 0.0020(8) 0.0081(8)
N4 0.0237(10) 0.0277(11) 0.0234(11) 0.0041(8) 0.0020(8) 0.0095(9)
N5 0.0263(11) 0.0280(11) 0.0275(12) 0.0017(9) 0.0012(9) 0.0109(9)
N6 0.0286(11) 0.0230(10) 0.0300(12) 0.0053(9) 0.0025(9) 0.0060(9)
N7 0.0279(12) 0.0253(11) 0.0579(17) -0.0003(11) 0.0077(11) 0.0112(10)
N8 0.0228(11) 0.0283(12) 0.0548(16) 0.0137(11) 0.0071(10) 0.0119(9)
C1 0.0137(10) 0.0293(12) 0.0235(13) -0.0002(10) 0.0000(9) 0.0077(9)
C2 0.0197(12) 0.0280(13) 0.0315(14) -0.0018(11) -0.0021(10) 0.0067(10)
C3 0.0266(13) 0.0335(14) 0.0392(17) -0.0080(12) -0.0008(11) 0.0118(11)
C4 0.0276(14) 0.0443(16) 0.0301(15) -0.0091(12) 0.0022(11) 0.0102(12)
C5 0.0295(14) 0.0445(16) 0.0229(14) 0.0044(12) 0.0040(11) 0.0090(12)
C6 0.0255(13) 0.0338(14) 0.0273(14) 0.0032(11) 0.0027(10) 0.0123(11)
C7 0.0409(16) 0.0278(14) 0.0427(18) 0.0046(12) 0.0012(13) 0.0142(12)
C8 0.049(2) 0.064(2) 0.041(2) -0.0144(17) 0.0094(15) 0.0192(17)
C9 0.068(2) 0.0500(19) 0.0388(18) 0.0186(15) 0.0159(16) 0.0359(18)
C10 0.0219(12) 0.0286(12) 0.0230(13) -0.0007(10) 0.0012(9) 0.0111(10)
C11 0.0280(13) 0.0360(15) 0.0281(15) 0.0051(11) -0.0001(11) 0.0093(11)
C12 0.0348(15) 0.0481(17) 0.0252(15) 0.0086(12) 0.0008(11) 0.0171(13)
C13 0.0240(13) 0.0480(17) 0.0275(15) -0.0071(12) -0.0012(10) 0.0153(12)
C14 0.0220(12) 0.0290(13) 0.0406(16) -0.0064(12) 0.0002(11) 0.0071(10)
C15 0.0223(12) 0.0267(13) 0.0346(15) 0.0006(11) 0.0021(10) 0.0102(10)
C16 0.048(2) 0.0466(19) 0.055(2) 0.0283(17) -0.0130(16) -0.0053(16)
C17 0.0335(16) 0.067(2) 0.0369(18) -0.0075(16) -0.0060(13) 0.0200(15)
C18 0.0300(14) 0.0283(14) 0.059(2) 0.0108(13) -0.0032(13) 0.0064(12)
C19 0.0235(12) 0.0217(11) 0.0250(13) 0.0008(9) -0.0005(9) 0.0112(9)
C20 0.0237(12) 0.0283(13) 0.0299(14) 0.0018(10) 0.0016(10) 0.0111(10)
C21 0.0315(14) 0.0347(14) 0.0258(14) 0.0004(11) 0.0000(11) 0.0143(11)
C22 0.0283(13) 0.0285(13) 0.0373(16) -0.0031(11) -0.0055(11) 0.0126(11)
C23 0.0240(12) 0.0233(12) 0.0427(17) 0.0034(11) -0.0003(11) 0.0082(10)
C24 0.0252(12) 0.0207(11) 0.0347(15) 0.0062(10) 0.0016(10) 0.0112(10)
C25 0.0264(13) 0.0482(17) 0.0285(15) 0.0040(12) 0.0069(11) 0.0089(12)
C26 0.0393(17) 0.0434(17) 0.0451(19) -0.0080(14) -0.0096(14) 0.0114(14)
C27 0.0264(13) 0.0306(14) 0.0397(16) 0.0143(12) 0.0068(11) 0.0080(11)
C28 0.0291(13) 0.0256(13) 0.0317(15) 0.0082(11) -0.0016(11) 0.0036(11)
C29 0.0501(18) 0.0336(15) 0.0341(17) 0.0062(12) 0.0028(13) 0.0111(14)
C30 0.082(3) 0.0402(18) 0.0298(18) 0.0079(14) 0.0038(17) 0.0135(18)
C31 0.086(3) 0.0340(16) 0.0313(18) 0.0114(13) -0.0097(17) 0.0090(17)
C32 0.056(2) 0.0240(14) 0.0432(19) 0.0090(12) -0.0143(15) 0.0068(13)
C33 0.0336(15) 0.0232(13) 0.0375(16) 0.0056(11) -0.0067(12) 0.0005(11)
C34 0.084(3) 0.051(2) 0.040(2) 0.0086(16) 0.0147(18) 0.037(2)
C35 0.176(6) 0.057(3) 0.038(2) 0.0198(19) -0.006(3) 0.040(3)
C36 0.0436(17) 0.0300(15) 0.051(2) 0.0072(13) -0.0011(14) 0.0147(13)
C37 0.048(2) 0.055(2) 0.074(3) -0.0296(19) -0.0051(18) 0.0206(17)
C38 0.0333(16) 0.0396(18) 0.096(3) 0.0265(19) 0.0155(18) 0.0138(14)
C39 0.0339(16) 0.0306(15) 0.091(3) -0.0031(16) 0.0138(17) 0.0178(13)
C40 0.0264(14) 0.0292(14) 0.083(3) 0.0162(15) 0.0093(15) 0.0161(12)
C41 0.0298(15) 0.0365(16) 0.071(2) 0.0166(15) 0.0161(15) 0.0169(13)
C42 0.0383(17) 0.0483(19) 0.059(2) 0.0076(16) -0.0076(15) 0.0230(15)
C1TA 0.0396(17) 0.0494(19) 0.060(2) 0.0140(16) 0.0079(15) 0.0218(15)
C2TA 0.048(2) 0.0440(19) 0.074(3) 0.0045(18) -0.0092(18) 0.0159(16)
C3TA 0.074(3) 0.0465(19) 0.052(2) 0.0028(16) -0.0039(19) 0.0329(19)
C4TA 0.056(2) 0.072(3) 0.061(2) 0.019(2) 0.0119(18) 0.044(2)
C5TA 0.0383(18) 0.060(2) 0.056(2) 0.0140(18) -0.0080(15) 0.0149(16)
C6TA 0.059(2) 0.0426(17) 0.0341(17) 0.0087(13) 0.0002(15) 0.0221(16)
C7TA 0.128(4) 0.060(3) 0.047(2) -0.0018(19) 0.004(3) 0.039(3)

loop_
_atom_type_symbol
_atom_type_description
_atom_type_scat_dispersion_real
_atom_type_scat_dispersion_imag
_atom_type_scat_source
C C 0.0033 0.0016 'International Tables Vol C Tables 4.2.6.8 and 6.1.1.4'
H H 0.0000 0.0000 'International Tables Vol C Tables 4.2.6.8 and 6.1.1.4'
N N 0.0061 0.0033 'International Tables Vol C Tables 4.2.6.8 and 6.1.1.4'
Sr Sr -1.5307 3.2498 'International Tables Vol C Tables 4.2.6.8 and 6.1.1.4'

loop_
_geom_angle_atom_site_label_1
_geom_angle_atom_site_label_2
_geom_angle_atom_site_label_3
_geom_angle
N1 Sr1 N6 120.67(7)
N1 Sr1 N4 105.24(7)
N6 Sr1 N4 49.52(7)
N1 Sr1 N3 49.99(6)
N6 Sr1 N3 104.59(7)
N4 Sr1 N3 133.76(7)
N1 Sr1 N7 102.77(7)
N6 Sr1 N7 127.28(8)
N4 Sr1 N7 145.38(7)
N3 Sr1 N7 80.38(7)
N1 Sr1 N8 125.87(7)
N6 Sr1 N8 104.41(7)
N4 Sr1 N8 81.27(7)
N3 Sr1 N8 144.51(7)
N7 Sr1 N8 65.85(7)
N1 Sr1 N2 25.13(6)
N6 Sr1 N2 111.83(6)
N4 Sr1 N2 119.12(6)
N3 Sr1 N2 25.25(6)
N7 Sr1 N2 94.61(6)
N8 Sr1 N2 143.46(6)
N1 Sr1 N5 114.54(6)
N6 Sr1 N5 24.61(6)
N4 Sr1 N5 24.93(6)
N3 Sr1 N5 120.62(6)
N7 Sr1 N5 142.47(7)
N8 Sr1 N5 93.79(6)
N2 Sr1 N5 117.46(6)
N2 N1 C1 110.69(19)
N2 N1 Sr1 99.19(14)
C1 N1 Sr1 144.52(15)
N3 N2 N1 113.22(19)
N3 N2 Sr1 58.82(12)
N1 N2 Sr1 55.68(11)
N2 N3 C10 110.37(19)
N2 N3 Sr1 95.93(14)
C10 N3 Sr1 151.60(16)
N5 N4 C19 113.3(2)
N5 N4 Sr1 98.67(14)
C19 N4 Sr1 147.60(16)
N6 N5 N4 111.8(2)
N6 N5 Sr1 55.45(13)
N4 N5 Sr1 56.40(12)
N5 N6 C28 111.5(2)
N5 N6 Sr1 99.94(15)
C28 N6 Sr1 148.10(17)
C38 N7 C37 110.2(3)
C38 N7 C39 110.9(3)
C37 N7 C39 109.6(3)
C38 N7 Sr1 99.52(19)
C37 N7 Sr1 113.2(2)
C39 N7 Sr1 113.10(17)
C42 N8 C41 108.8(2)
C42 N8 C40 108.9(2)
C41 N8 C40 109.6(2)
C42 N8 Sr1 115.80(18)
C41 N8 Sr1 99.13(16)
C40 N8 Sr1 114.08(16)
C6 C1 C2 120.3(2)
C6 C1 N1 119.5(2)
C2 C1 N1 120.1(2)
C3 C2 C1 118.8(3)
C3 C2 C7 119.9(3)
C1 C2 C7 121.3(2)
C4 C3 C2 121.8(3)
C4 C3 H3A 119.1
C2 C3 H3A 119.1
C5 C4 C3 118.1(3)
C5 C4 C8 121.5(3)
C3 C4 C8 120.4(3)
C4 C5 C6 122.0(3)
C4 C5 H5A 119.0
C6 C5 H5A 119.0
C1 C6 C5 118.9(3)
C1 C6 C9 120.6(2)
C5 C6 C9 120.5(3)
C2 C7 H7A 109.5
C2 C7 H7B 109.5
H7A C7 H7B 109.5
C2 C7 H7C 109.5
H7A C7 H7C 109.5
H7B C7 H7C 109.5
C4 C8 H8A 109.5
C4 C8 H8B 109.5
H8A C8 H8B 109.5
C4 C8 H8C 109.5
H8A C8 H8C 109.5
H8B C8 H8C 109.5
C6 C9 H9A 109.5
C6 C9 H9B 109.5
H9A C9 H9B 109.5
C6 C9 H9C 109.5
H9A C9 H9C 109.5
H9B C9 H9C 109.5
C15 C10 C11 119.7(2)
C15 C10 N3 121.3(2)
C11 C10 N3 119.0(2)
C12 C11 C10 119.5(3)
C12 C11 C16 120.1(3)
C10 C11 C16 120.4(2)
C13 C12 C11 121.8(3)
C13 C12 H12A 119.1
C11 C12 H12A 119.1
C12 C13 C14 117.8(2)
C12 C13 C17 121.4(3)
C14 C13 C17 120.8(3)
C13 C14 C15 122.4(3)
C13 C14 H14A 118.8
C15 C14 H14A 118.8
C14 C15 C10 118.8(3)
C14 C15 C18 119.4(2)
C10 C15 C18 121.8(2)
C11 C16 H16A 109.5
C11 C16 H16B 109.5
H16A C16 H16B 109.5
C11 C16 H16C 109.5
H16A C16 H16C 109.5
H16B C16 H16C 109.5
C13 C17 H17A 109.5
C13 C17 H17B 109.5
H17A C17 H17B 109.5
C13 C17 H17C 109.5
H17A C17 H17C 109.5
H17B C17 H17C 109.5
C15 C18 H18A 109.5
C15 C18 H18B 109.5
H18A C18 H18B 109.5
C15 C18 H18C 109.5
H18A C18 H18C 109.5
H18B C18 H18C 109.5
C20 C19 C24 119.2(2)
C20 C19 N4 116.0(2)
C24 C19 N4 124.4(2)
C21 C20 C19 119.6(2)
C21 C20 C25 120.1(2)
C19 C20 C25 120.3(2)
C22 C21 C20 122.0(3)
C22 C21 H21A 119.0
C20 C21 H21A 119.0
C21 C22 C23 117.5(2)
C21 C22 C26 121.1(3)
C23 C22 C26 121.3(3)
C22 C23 C24 123.1(2)
C22 C23 H23A 118.4
C24 C23 H23A 118.4
C23 C24 C19 118.4(2)
C23 C24 C27 118.1(2)
C19 C24 C27 123.4(2)
C20 C25 H25A 109.5
C20 C25 H25B 109.5
H25A C25 H25B 109.5
C20 C25 H25C 109.5
H25A C25 H25C 109.5
H25B C25 H25C 109.5
C22 C26 H26A 109.5
C22 C26 H26B 109.5
H26A C26 H26B 109.5
C22 C26 H26C 109.5
H26A C26 H26C 109.5
H26B C26 H26C 109.5
C24 C27 H27A 109.5
C24 C27 H27B 109.5
H27A C27 H27B 109.5
C24 C27 H27C 109.5
H27A C27 H27C 109.5
H27B C27 H27C 109.5
C29 C28 C33 121.0(3)
C29 C28 N6 117.3(3)
C33 C28 N6 121.7(3)
C30 C29 C28 118.2(3)
C30 C29 C34 120.7(3)
C28 C29 C34 121.1(3)
C31 C30 C29 122.3(3)
C31 C30 H30A 118.8
C29 C30 H30A 118.8
C30 C31 C32 117.9(3)
C30 C31 C35 120.9(4)
C32 C31 C35 121.2(4)
C31 C32 C33 122.6(3)
C31 C32 H32A 118.7
C33 C32 H32A 118.7
C32 C33 C28 117.8(3)
C32 C33 C36 119.9(3)
C28 C33 C36 122.2(3)
C29 C34 H34A 109.5
C29 C34 H34B 109.5
H34A C34 H34B 109.5
C29 C34 H34C 109.5
H34A C34 H34C 109.5
H34B C34 H34C 109.5
C31 C35 H35A 109.5
C31 C35 H35B 109.5
H35A C35 H35B 109.5
C31 C35 H35C 109.5
H35A C35 H35C 109.5
H35B C35 H35C 109.5
C33 C36 H36A 109.5
C33 C36 H36B 109.5
H36A C36 H36B 109.5
C33 C36 H36C 109.5
H36A C36 H36C 109.5
H36B C36 H36C 109.5
N7 C37 H37A 109.5
N7 C37 H37B 109.5
H37A C37 H37B 109.5
N7 C37 H37C 109.5
H37A C37 H37C 109.5
H37B C37 H37C 109.5
N7 C38 H38A 109.5
N7 C38 H38B 109.5
H38A C38 H38B 109.5
N7 C38 H38C 109.5
H38A C38 H38C 109.5
H38B C38 H38C 109.5
N7 C39 C40 112.4(3)
N7 C39 H39A 109.1
C40 C39 H39A 109.1
N7 C39 H39B 109.1
C40 C39 H39B 109.1
H39A C39 H39B 107.9
N8 C40 C39 112.2(3)
N8 C40 H40A 109.2
C39 C40 H40A 109.2
N8 C40 H40B 109.2
C39 C40 H40B 109.2
H40A C40 H40B 107.9
N8 C41 H41A 109.5
N8 C41 H41B 109.5
H41A C41 H41B 109.5
N8 C41 H41C 109.5
H41A C41 H41C 109.5
H41B C41 H41C 109.5
N8 C42 H42A 109.5
N8 C42 H42B 109.5
H42A C42 H42B 109.5
N8 C42 H42C 109.5
H42A C42 H42C 109.5
H42B C42 H42C 109.5
C6TA C1TA C2TA 121.1(3)
C6TA C1TA H1TA 119.5
C2TA C1TA H1TA 119.5
C3TA C2TA C1TA 120.6(3)
C3TA C2TA H2TA 119.7
C1TA C2TA H2TA 119.7
C2TA C3TA C4TA 120.0(4)
C2TA C3TA H3TA 120.0
C4TA C3TA H3TA 120.0
C3TA C4TA C5TA 119.8(3)
C3TA C4TA H4TA 120.1
C5TA C4TA H4TA 120.1
C4TA C5TA C6TA 120.6(3)
C4TA C5TA H5TA 119.7
C6TA C5TA H5TA 119.7
C1TA C6TA C5TA 117.9(3)
C1TA C6TA C7TA 120.8(4)
C5TA C6TA C7TA 121.3(4)
C6TA C7TA H7TA 109.5
C6TA C7TA H7TB 109.5
H7TA C7TA H7TB 109.5
C6TA C7TA H7TC 109.5
H7TA C7TA H7TC 109.5
H7TB C7TA H7TC 109.5
C2TB C1TB C6TB 120.0
C2TB C1TB H1TB 120.0
C6TB C1TB H1TB 120.0
C3TB C2TB C1TB 120.0
C3TB C2TB H2TB 120.0
C1TB C2TB H2TB 120.0
C2TB C3TB C4TB 120.0
C2TB C3TB H3TB 120.0
C4TB C3TB H3TB 120.0
C5TB C4TB C3TB 120.0
C5TB C4TB H4TB 120.0
C3TB C4TB H4TB 120.0
C4TB C5TB C6TB 120.0
C4TB C5TB H5TB 120.0
C6TB C5TB H5TB 120.0
C5TB C6TB C1TB 120.0
C5TB C6TB C7TB 121.4(5)
C1TB C6TB C7TB 118.4(5)
C6TB C7TB H7TD 109.5
C6TB C7TB H7TE 109.5
H7TD C7TB H7TE 109.5
C6TB C7TB H7TF 109.5
H7TD C7TB H7TF 109.5
H7TE C7TB H7TF 109.5
C2TC C1TC C6TC 120.0
C2TC C1TC H1TC 120.0
C6TC C1TC H1TC 120.0
C3TC C2TC C1TC 120.0
C3TC C2TC H2TC 120.0
C1TC C2TC H2TC 120.0
C2TC C3TC C4TC 120.0
C2TC C3TC H3TC 120.0
C4TC C3TC H3TC 120.0
C5TC C4TC C3TC 120.0
C5TC C4TC H4TC 120.0
C3TC C4TC H4TC 120.0
C4TC C5TC C6TC 120.0
C4TC C5TC H5TC 120.0
C6TC C5TC H5TC 120.0
C5TC C6TC C1TC 120.0
C5TC C6TC C7TC 115.0(9)
C1TC C6TC C7TC 124.7(9)
C6TC C7TC H7TG 109.5
C6TC C7TC H7TH 109.5
H7TG C7TC H7TH 109.5
C6TC C7TC H7TI 109.5
H7TG C7TC H7TI 109.5
H7TH C7TC H7TI 109.5

loop_
_geom_bond_atom_site_label_1
_geom_bond_atom_site_label_2
_geom_bond_distance
Sr1 N1 2.560(2)
Sr1 N6 2.588(2)
Sr1 N4 2.608(2)
Sr1 N3 2.632(2)
Sr1 N7 2.685(2)
Sr1 N8 2.688(2)
Sr1 N2 3.060(2)
Sr1 N5 3.095(2)
N1 N2 1.317(3)
N1 C1 1.434(3)
N2 N3 1.313(3)
N3 C10 1.436(3)
N4 N5 1.320(3)
N4 C19 1.417(3)
N5 N6 1.308(3)
N6 C28 1.432(3)
N7 C38 1.462(4)
N7 C37 1.472(5)
N7 C39 1.473(4)
N8 C42 1.466(4)
N8 C41 1.474(4)
N8 C40 1.480(4)
C1 C6 1.392(4)
C1 C2 1.403(4)
C2 C3 1.394(4)
C2 C7 1.511(4)
C3 C4 1.388(4)
C3 H3A 0.9500
C4 C5 1.382(4)
C4 C8 1.516(4)
C5 C6 1.397(4)
C5 H5A 0.9500
C6 C9 1.509(4)
C7 H7A 0.9800
C7 H7B 0.9800
C7 H7C 0.9800
C8 H8A 0.9800
C8 H8B 0.9800
C8 H8C 0.9800
C9 H9A 0.9800
C9 H9B 0.9800
C9 H9C 0.9800
C10 C15 1.398(4)
C10 C11 1.398(4)
C11 C12 1.396(4)
C11 C16 1.510(4)
C12 C13 1.384(4)
C12 H12A 0.9500
C13 C14 1.384(4)
C13 C17 1.522(4)
C14 C15 1.397(4)
C14 H14A 0.9500
C15 C18 1.510(4)
C16 H16A 0.9800
C16 H16B 0.9800
C16 H16C 0.9800
C17 H17A 0.9800
C17 H17B 0.9800
C17 H17C 0.9800
C18 H18A 0.9800
C18 H18B 0.9800
C18 H18C 0.9800
C19 C20 1.409(4)
C19 C24 1.412(3)
C20 C21 1.394(4)
C20 C25 1.506(4)
C21 C22 1.385(4)
C21 H21A 0.9500
C22 C23 1.385(4)
C22 C26 1.517(4)
C23 C24 1.395(4)
C23 H23A 0.9500
C24 C27 1.513(4)
C25 H25A 0.9800
C25 H25B 0.9800
C25 H25C 0.9800
C26 H26A 0.9800
C26 H26B 0.9800
C26 H26C 0.9800
C27 H27A 0.9800
C27 H27B 0.9800
C27 H27C 0.9800
C28 C29 1.398(4)
C28 C33 1.402(4)
C29 C30 1.391(4)
C29 C34 1.506(5)
C30 C31 1.380(5)
C30 H30A 0.9500
C31 C32 1.383(5)
C31 C35 1.518(5)
C32 C33 1.390(4)
C32 H32A 0.9500
C33 C36 1.498(4)
C34 H34A 0.9800
C34 H34B 0.9800
C34 H34C 0.9800
C35 H35A 0.9800
C35 H35B 0.9800
C35 H35C 0.9800
C36 H36A 0.9800
C36 H36B 0.9800
C36 H36C 0.9800
C37 H37A 0.9800
C37 H37B 0.9800
C37 H37C 0.9800
C38 H38A 0.9800
C38 H38B 0.9800
C38 H38C 0.9800
C39 C40 1.511(5)
C39 H39A 0.9900
C39 H39B 0.9900
C40 H40A 0.9900
C40 H40B 0.9900
C41 H41A 0.9800
C41 H41B 0.9800
C41 H41C 0.9800
C42 H42A 0.9800
C42 H42B 0.9800
C42 H42C 0.9800
C1TA C6TA 1.372(5)
C1TA C2TA 1.376(5)
C1TA H1TA 0.9500
C2TA C3TA 1.355(5)
C2TA H2TA 0.9500
C3TA C4TA 1.368(6)
C3TA H3TA 0.9500
C4TA C5TA 1.387(5)
C4TA H4TA 0.9500
C5TA C6TA 1.391(5)
C5TA H5TA 0.9500
C6TA C7TA 1.506(5)
C7TA H7TA 0.9800
C7TA H7TB 0.9800
C7TA H7TC 0.9800
C1TB C2TB 1.3900
C1TB C6TB 1.3900
C1TB H1TB 0.9500
C2TB C3TB 1.3900
C2TB H2TB 0.9500
C3TB C4TB 1.3900
C3TB H3TB 0.9500
C4TB C5TB 1.3900
C4TB H4TB 0.9500
C5TB C6TB 1.3900
C5TB H5TB 0.9500
C6TB C7TB 1.503(11)
C7TB H7TD 0.9800
C7TB H7TE 0.9800
C7TB H7TF 0.9800
C1TC C2TC 1.3900
C1TC C6TC 1.3900
C1TC H1TC 0.9500
C2TC C3TC 1.3900
C2TC H2TC 0.9500
C3TC C4TC 1.3900
C3TC H3TC 0.9500
C4TC C5TC 1.3900
C4TC H4TC 0.9500
C5TC C6TC 1.3900
C5TC H5TC 0.9500
C6TC C7TC 1.473(17)
C7TC H7TG 0.9800
C7TC H7TH 0.9800
C7TC H7TI 0.9800
